data_7108442
loop_
_publ_author_name
'Xiaoxi Zhao'
'Liyuan Liang'
'Douglas W. Stephan'

_publ_section_title
;
 Facile synthesis of electrophilic vinyl boranes: reactions of
 alkynyl-borates and diazonium salts
;
_journal_name_full Chem.Commun.
_journal_page_first 10189
_journal_paper_doi 10.1039/c2cc35553a
_journal_volume 48
_journal_year 2012
_chemical_formula_sum 'C32 H9 B Cl F15'
_chemical_formula_weight 724.65
_chemical_name_systematic
;
?
;
_space_group_IT_number 14
_symmetry_cell_setting monoclinic
_symmetry_space_group_name_Hall '-P 2ybc'
_symmetry_space_group_name_H-M 'P 1 21/c 1'
_atom_sites_solution_hydrogens geom
_atom_sites_solution_primary direct
_atom_sites_solution_secondary difmap
_audit_creation_method SHELXL-97
_cell_angle_alpha 90.00
_cell_angle_beta 99.018(3)
_cell_angle_gamma 90.00
_cell_formula_units_Z 4
_cell_length_a 7.6340(5)
_cell_length_b 33.9056(19)
_cell_length_c 11.2130(7)
_cell_measurement_reflns_used 5600
_cell_measurement_temperature 223(2)
_cell_measurement_theta_max 19.56
_cell_measurement_theta_min 2.20
_cell_volume 2866.4(3)
_computing_cell_refinement 'Bruker SAINT'
_computing_data_collection 'Bruker APEX2'
_computing_data_reduction 'Bruker SAINT'
_computing_molecular_graphics 'Bruker SHELXTL'
_computing_publication_material 'Bruker SHELXTL'
_computing_structure_refinement 'SHELXL-97 (Sheldrick, 2008)'
_computing_structure_solution 'SHELXS-97 (Sheldrick, 2008)'
_diffrn_ambient_temperature 223(2)
_diffrn_measured_fraction_theta_full 0.994
_diffrn_measured_fraction_theta_max 0.994
_diffrn_measurement_device_type 'Bruker APEX-II CCD'
_diffrn_measurement_method '\f and \w scans'
_diffrn_radiation_monochromator graphite
_diffrn_radiation_source 'fine-focus sealed tube'
_diffrn_radiation_type MoK\a
_diffrn_radiation_wavelength 0.71073
_diffrn_reflns_av_R_equivalents 0.0666
_diffrn_reflns_av_sigmaI/netI 0.0708
_diffrn_reflns_limit_h_max 9
_diffrn_reflns_limit_h_min -8
_diffrn_reflns_limit_k_max 43
_diffrn_reflns_limit_k_min -43
_diffrn_reflns_limit_l_max 12
_diffrn_reflns_limit_l_min -14
_diffrn_reflns_number 45866
_diffrn_reflns_theta_full 27.55
_diffrn_reflns_theta_max 27.55
_diffrn_reflns_theta_min 1.20
_exptl_absorpt_coefficient_mu 0.255
_exptl_absorpt_correction_T_max 0.9823
_exptl_absorpt_correction_T_min 0.9627
_exptl_absorpt_correction_type multi-scan
_exptl_absorpt_process_details SADABS
_exptl_crystal_colour yellow
_exptl_crystal_density_diffrn 1.679
_exptl_crystal_density_method 'not measured'
_exptl_crystal_description needle
_exptl_crystal_F_000 1432
_exptl_crystal_size_max 0.15
_exptl_crystal_size_mid 0.10
_exptl_crystal_size_min 0.07
_refine_diff_density_max 0.332
_refine_diff_density_min -0.298
_refine_diff_density_rms 0.056
_refine_ls_extinction_method none
_refine_ls_goodness_of_fit_ref 1.039
_refine_ls_hydrogen_treatment constr
_refine_ls_matrix_type full
_refine_ls_number_parameters 442
_refine_ls_number_reflns 6577
_refine_ls_number_restraints 0
_refine_ls_restrained_S_all 1.039
_refine_ls_R_factor_all 0.1563
_refine_ls_R_factor_gt 0.0687
_refine_ls_shift/su_max 0.001
_refine_ls_shift/su_mean 0.000
_refine_ls_structure_factor_coef Fsqd
_refine_ls_weighting_details 'calc w=1/[\s^2^(Fo^2^)+(0.0728P)^2^+2.3924P] where P=(Fo^2^+2Fc^2^)/3'
_refine_ls_weighting_scheme calc
_refine_ls_wR_factor_gt 0.1555
_refine_ls_wR_factor_ref 0.1927
_reflns_number_gt 3246
_reflns_number_total 6577
_reflns_threshold_expression >2sigma(I)
_cod_data_source_file c2cc35553a.txt
_cod_data_source_block xz121_0m
_cod_original_sg_symbol_H-M P2(1)/c
_cod_database_code 7108442

loop_
_symmetry_equiv_pos_as_xyz
'x, y, z'
'-x, y+1/2, -z+1/2'
'-x, -y, -z'
'x, -y-1/2, z-1/2'

loop_
_atom_site_label
_atom_site_type_symbol
_atom_site_fract_x
_atom_site_fract_y
_atom_site_fract_z
_atom_site_U_iso_or_equiv
_atom_site_adp_type
_atom_site_occupancy
_atom_site_symmetry_multiplicity
_atom_site_calc_flag
_atom_site_refinement_flags
Cl1 Cl 0.4471(2) 0.78531(4) 0.13632(16) 0.0978(5) Uani 1 1 d .
F1 F 0.3760(3) 0.61573(8) 0.5085(2) 0.0706(7) Uani 1 1 d .
F2 F 0.3459(4) 0.61475(10) 0.7430(2) 0.0954(10) Uani 1 1 d .
F3 F 0.0276(4) 0.62830(9) 0.8141(2) 0.0911(9) Uani 1 1 d .
F4 F -0.2567(4) 0.64587(8) 0.6482(2) 0.0773(8) Uani 1 1 d .
F5 F -0.2266(3) 0.65102(8) 0.4147(2) 0.0664(7) Uani 1 1 d .
F6 F 0.0902(3) 0.71867(6) 0.3825(2) 0.0675(7) Uani 1 1 d .
F7 F -0.0434(4) 0.77788(8) 0.2409(3) 0.1053(11) Uani 1 1 d .
F8 F -0.2142(4) 0.76295(10) 0.0138(3) 0.1130(12) Uani 1 1 d .
F9 F -0.2509(4) 0.68747(11) -0.0668(2) 0.0974(10) Uani 1 1 d .
F10 F -0.1067(3) 0.62834(8) 0.0708(2) 0.0690(7) Uani 1 1 d .
F11 F -0.1277(3) 0.56951(7) 0.2804(2) 0.0626(7) Uani 1 1 d .
F12 F -0.1614(4) 0.49538(8) 0.3588(2) 0.0820(8) Uani 1 1 d .
F13 F 0.1284(5) 0.44914(7) 0.4132(3) 0.0960(10) Uani 1 1 d .
F14 F 0.4532(4) 0.47732(7) 0.3888(2) 0.0848(9) Uani 1 1 d .
F15 F 0.4892(3) 0.55156(7) 0.3157(2) 0.0650(7) Uani 1 1 d .
C1 C 0.1976(5) 0.60461(10) 0.2537(3) 0.0387(8) Uani 1 1 d .
C2 C 0.2923(5) 0.61361(10) 0.1633(3) 0.0418(9) Uani 1 1 d .
C3 C 0.3375(5) 0.58460(11) 0.0736(3) 0.0471(10) Uani 1 1 d .
C4 C 0.2109(6) 0.55753(12) 0.0216(4) 0.0586(11) Uani 1 1 d .
H4A H 0.0986 0.5567 0.0458 0.070 Uiso 1 1 calc R
C5 C 0.2513(9) 0.53192(15) -0.0657(4) 0.0797(16) Uani 1 1 d .
H5A H 0.1656 0.5137 -0.1006 0.096 Uiso 1 1 calc R
C6 C 0.4138(10) 0.53258(18) -0.1022(5) 0.0907(18) Uani 1 1 d .
H6A H 0.4393 0.5147 -0.1613 0.109 Uiso 1 1 calc R
C7 C 0.5388(8) 0.55896(17) -0.0534(5) 0.0830(16) Uani 1 1 d .
H7A H 0.6503 0.5592 -0.0791 0.100 Uiso 1 1 calc R
C8 C 0.5031(6) 0.58572(14) 0.0348(4) 0.0648(12) Uani 1 1 d .
H8A H 0.5892 0.6042 0.0675 0.078 Uiso 1 1 calc R
C9 C 0.0750(5) 0.63378(10) 0.4515(3) 0.0409(9) Uani 1 1 d .
C10 C 0.2144(5) 0.62346(11) 0.5396(4) 0.0476(10) Uani 1 1 d .
C11 C 0.2016(6) 0.62263(12) 0.6609(4) 0.0586(12) Uani 1 1 d .
C12 C 0.0440(7) 0.62994(12) 0.6965(4) 0.0556(11) Uani 1 1 d .
C13 C -0.1018(6) 0.63930(11) 0.6134(4) 0.0517(10) Uani 1 1 d .
C14 C -0.0817(5) 0.64142(10) 0.4940(4) 0.0451(9) Uani 1 1 d .
C15 C -0.0016(5) 0.67092(11) 0.2337(3) 0.0430(9) Uani 1 1 d .
C16 C 0.0061(5) 0.70984(11) 0.2725(4) 0.0505(10) Uani 1 1 d .
C17 C -0.0624(6) 0.74079(12) 0.2005(5) 0.0647(13) Uani 1 1 d .
C18 C -0.1477(6) 0.73350(16) 0.0865(5) 0.0719(15) Uani 1 1 d .
C19 C -0.1650(5) 0.69545(16) 0.0452(4) 0.0636(13) Uani 1 1 d .
C20 C -0.0903(5) 0.66516(13) 0.1173(4) 0.0507(10) Uani 1 1 d .
C21 C 0.1808(5) 0.56296(10) 0.2929(3) 0.0419(9) Uani 1 1 d .
C22 C 0.0198(5) 0.54718(11) 0.3073(3) 0.0466(10) Uani 1 1 d .
C23 C -0.0017(6) 0.50910(13) 0.3462(4) 0.0565(11) Uani 1 1 d .
C24 C 0.1467(8) 0.48597(12) 0.3724(4) 0.0648(13) Uani 1 1 d .
C25 C 0.3080(6) 0.50018(12) 0.3615(4) 0.0559(11) Uani 1 1 d .
C26 C 0.3262(6) 0.53829(11) 0.3229(3) 0.0473(10) Uani 1 1 d .
C27 C 0.3486(5) 0.65499(11) 0.1524(3) 0.0419(9) Uani 1 1 d .
C28 C 0.4185(5) 0.67596(11) 0.2564(4) 0.0481(10) Uani 1 1 d .
H28A H 0.4416 0.6628 0.3310 0.058 Uiso 1 1 calc R
C29 C 0.4537(5) 0.71565(12) 0.2506(4) 0.0549(11) Uani 1 1 d .
H29A H 0.5026 0.7295 0.3206 0.066 Uiso 1 1 calc R
C30 C 0.4168(5) 0.73472(12) 0.1422(5) 0.0570(11) Uani 1 1 d .
C31 C 0.3544(6) 0.71458(13) 0.0373(4) 0.0607(12) Uani 1 1 d .
H31A H 0.3317 0.7281 -0.0367 0.073 Uiso 1 1 calc R
C32 C 0.3258(5) 0.67467(12) 0.0417(4) 0.0507(10) Uani 1 1 d .
H32A H 0.2906 0.6605 -0.0301 0.061 Uiso 1 1 calc R
B1 B 0.0949(5) 0.63661(12) 0.3137(4) 0.0410(10) Uani 1 1 d .

loop_
_atom_site_aniso_label
_atom_site_aniso_U_11
_atom_site_aniso_U_22
_atom_site_aniso_U_33
_atom_site_aniso_U_23
_atom_site_aniso_U_13
_atom_site_aniso_U_12
Cl1 0.1000(11) 0.0424(7) 0.1517(15) 0.0077(7) 0.0216(10) -0.0114(7)
F1 0.0573(16) 0.0861(18) 0.0631(16) 0.0164(13) -0.0075(12) 0.0119(13)
F2 0.091(2) 0.125(3) 0.0597(17) 0.0247(16) -0.0237(15) 0.0054(18)
F3 0.129(3) 0.098(2) 0.0450(16) 0.0063(14) 0.0112(16) 0.0019(18)
F4 0.0791(19) 0.0839(19) 0.0740(18) -0.0012(14) 0.0281(15) 0.0122(15)
F5 0.0475(14) 0.0863(18) 0.0622(16) 0.0075(13) -0.0014(12) 0.0123(13)
F6 0.0762(17) 0.0426(13) 0.0801(19) -0.0065(12) 0.0007(14) -0.0001(12)
F7 0.116(3) 0.0471(17) 0.158(3) 0.0233(18) 0.036(2) 0.0235(16)
F8 0.098(2) 0.112(2) 0.133(3) 0.083(2) 0.031(2) 0.0505(19)
F9 0.0688(18) 0.157(3) 0.0610(18) 0.0393(18) -0.0067(14) 0.0228(18)
F10 0.0654(16) 0.0784(18) 0.0559(15) 0.0009(13) -0.0131(12) -0.0040(13)
F11 0.0482(14) 0.0725(16) 0.0652(16) 0.0049(13) 0.0031(11) -0.0104(12)
F12 0.091(2) 0.0839(19) 0.0726(18) 0.0033(14) 0.0165(15) -0.0483(16)
F13 0.165(3) 0.0353(14) 0.090(2) 0.0122(13) 0.028(2) -0.0171(16)
F14 0.120(2) 0.0548(15) 0.0825(19) 0.0185(14) 0.0244(17) 0.0399(16)
F15 0.0540(15) 0.0635(15) 0.0780(17) 0.0206(13) 0.0119(12) 0.0133(12)
C1 0.038(2) 0.0346(19) 0.041(2) 0.0047(16) -0.0011(16) -0.0042(16)
C2 0.038(2) 0.040(2) 0.044(2) 0.0059(17) -0.0033(17) -0.0019(16)
C3 0.057(3) 0.044(2) 0.039(2) 0.0097(18) 0.0028(19) 0.009(2)
C4 0.081(3) 0.050(2) 0.043(2) 0.001(2) 0.005(2) -0.001(2)
C5 0.114(5) 0.070(3) 0.050(3) -0.009(2) -0.005(3) 0.003(3)
C6 0.129(6) 0.083(4) 0.063(4) 0.001(3) 0.026(4) 0.034(4)
C7 0.103(4) 0.081(4) 0.072(4) 0.016(3) 0.036(3) 0.032(3)
C8 0.070(3) 0.064(3) 0.062(3) 0.013(2) 0.017(2) 0.014(2)
C9 0.045(2) 0.0292(18) 0.045(2) 0.0015(16) -0.0036(18) 0.0009(16)
C10 0.047(2) 0.043(2) 0.051(3) 0.0057(18) 0.0000(19) 0.0048(18)
C11 0.067(3) 0.053(3) 0.047(3) 0.013(2) -0.017(2) 0.000(2)
C12 0.079(3) 0.046(2) 0.041(3) 0.0049(19) 0.006(2) 0.000(2)
C13 0.065(3) 0.037(2) 0.054(3) 0.0014(19) 0.014(2) 0.002(2)
C14 0.048(2) 0.037(2) 0.047(2) 0.0022(17) -0.0027(19) 0.0027(18)
C15 0.035(2) 0.043(2) 0.048(2) 0.0089(18) -0.0003(17) 0.0027(17)
C16 0.043(2) 0.042(2) 0.064(3) 0.006(2) 0.002(2) 0.0011(18)
C17 0.054(3) 0.042(3) 0.101(4) 0.016(3) 0.021(3) 0.014(2)
C18 0.055(3) 0.077(4) 0.086(4) 0.045(3) 0.018(3) 0.028(3)
C19 0.041(2) 0.096(4) 0.052(3) 0.030(3) -0.001(2) 0.011(2)
C20 0.042(2) 0.059(3) 0.049(3) 0.007(2) 0.0007(19) 0.000(2)
C21 0.051(2) 0.036(2) 0.038(2) 0.0023(16) 0.0022(17) -0.0024(18)
C22 0.050(3) 0.043(2) 0.044(2) 0.0002(18) 0.0018(18) -0.0082(19)
C23 0.076(3) 0.052(3) 0.042(2) -0.0059(19) 0.011(2) -0.020(2)
C24 0.115(4) 0.032(2) 0.048(3) 0.0007(19) 0.015(3) -0.013(3)
C25 0.082(3) 0.039(2) 0.048(3) 0.0055(18) 0.015(2) 0.013(2)
C26 0.054(3) 0.044(2) 0.044(2) 0.0035(18) 0.0093(19) 0.005(2)
C27 0.034(2) 0.043(2) 0.047(2) 0.0071(18) 0.0015(17) 0.0000(16)
C28 0.034(2) 0.051(2) 0.057(3) 0.005(2) 0.0012(18) -0.0028(18)
C29 0.038(2) 0.054(3) 0.071(3) -0.008(2) 0.003(2) -0.0083(19)
C30 0.045(2) 0.039(2) 0.087(4) 0.007(2) 0.012(2) -0.0036(19)
C31 0.056(3) 0.054(3) 0.070(3) 0.023(2) 0.006(2) 0.002(2)
C32 0.047(2) 0.052(2) 0.053(3) 0.012(2) 0.0038(19) -0.0049(19)
B1 0.034(2) 0.038(2) 0.047(3) 0.0041(19) -0.0058(19) -0.0099(18)

loop_
_atom_type_symbol
_atom_type_description
_atom_type_scat_dispersion_real
_atom_type_scat_dispersion_imag
_atom_type_scat_source
C C 0.0033 0.0016 'International Tables Vol C Tables 4.2.6.8 and 6.1.1.4'
H H 0.0000 0.0000 'International Tables Vol C Tables 4.2.6.8 and 6.1.1.4'
B B 0.0013 0.0007 'International Tables Vol C Tables 4.2.6.8 and 6.1.1.4'
F F 0.0171 0.0103 'International Tables Vol C Tables 4.2.6.8 and 6.1.1.4'
Cl Cl 0.1484 0.1585 'International Tables Vol C Tables 4.2.6.8 and 6.1.1.4'

loop_
_geom_angle_atom_site_label_1
_geom_angle_atom_site_label_2
_geom_angle_atom_site_label_3
_geom_angle
C2 C1 C21 120.6(3)
C2 C1 B1 121.7(3)
C21 C1 B1 117.5(3)
C1 C2 C27 117.8(3)
C1 C2 C3 124.0(3)
C27 C2 C3 118.1(3)
C4 C3 C8 119.3(4)
C4 C3 C2 120.0(4)
C8 C3 C2 120.6(4)
C5 C4 C3 119.6(5)
C6 C5 C4 121.1(5)
C7 C6 C5 120.2(5)
C6 C7 C8 120.6(5)
C7 C8 C3 119.1(5)
C10 C9 C14 114.5(4)
C10 C9 B1 122.3(4)
C14 C9 B1 123.2(3)
F1 C10 C9 119.7(4)
F1 C10 C11 117.2(4)
C9 C10 C11 123.0(4)
F2 C11 C12 120.4(4)
F2 C11 C10 120.1(4)
C12 C11 C10 119.5(4)
F3 C12 C11 120.5(4)
F3 C12 C13 119.0(4)
C11 C12 C13 120.5(4)
F4 C13 C12 120.4(4)
F4 C13 C14 121.4(4)
C12 C13 C14 118.1(4)
F5 C14 C13 116.8(4)
F5 C14 C9 119.0(3)
C13 C14 C9 124.2(4)
C20 C15 C16 114.8(3)
C20 C15 B1 123.1(3)
C16 C15 B1 122.0(3)
F6 C16 C17 117.1(4)
F6 C16 C15 119.6(3)
C17 C16 C15 123.2(4)
F7 C17 C18 119.9(4)
F7 C17 C16 120.5(5)
C18 C17 C16 119.6(4)
F8 C18 C17 121.0(5)
F8 C18 C19 119.3(5)
C17 C18 C19 119.6(4)
F9 C19 C18 120.7(4)
F9 C19 C20 119.6(5)
C18 C19 C20 119.7(4)
F10 C20 C19 117.2(4)
F10 C20 C15 119.7(3)
C19 C20 C15 123.0(4)
C22 C21 C26 115.7(3)
C22 C21 C1 121.6(3)
C26 C21 C1 122.7(3)
F11 C22 C21 119.0(3)
F11 C22 C23 117.3(4)
C21 C22 C23 123.7(4)
F12 C23 C24 121.1(4)
F12 C23 C22 121.1(4)
C24 C23 C22 117.8(4)
F13 C24 C25 120.6(5)
F13 C24 C23 118.5(5)
C25 C24 C23 120.9(4)
C24 C25 F14 120.4(4)
C24 C25 C26 120.2(4)
F14 C25 C26 119.4(4)
F15 C26 C25 118.4(4)
F15 C26 C21 119.9(3)
C25 C26 C21 121.7(4)
C32 C27 C28 118.4(4)
C32 C27 C2 122.0(3)
C28 C27 C2 119.5(3)
C29 C28 C27 120.7(4)
C30 C29 C28 119.3(4)
C29 C30 C31 121.3(4)
C29 C30 Cl1 119.5(4)
C31 C30 Cl1 119.2(4)
C32 C31 C30 119.5(4)
C31 C32 C27 120.3(4)
C1 B1 C15 119.4(3)
C1 B1 C9 120.9(3)
C15 B1 C9 119.5(3)

loop_
_geom_bond_atom_site_label_1
_geom_bond_atom_site_label_2
_geom_bond_distance
Cl1 C30 1.733(4)
F1 C10 1.358(5)
F2 C11 1.348(5)
F3 C12 1.346(5)
F4 C13 1.321(5)
F5 C14 1.346(4)
F6 C16 1.333(5)
F7 C17 1.337(5)
F8 C18 1.337(5)
F9 C19 1.350(5)
F10 C20 1.351(5)
F11 C22 1.351(4)
F12 C23 1.333(5)
F13 C24 1.345(5)
F14 C25 1.348(5)
F15 C26 1.337(5)
C1 C2 1.369(5)
C1 C21 1.490(5)
C1 B1 1.552(6)
C2 C27 1.478(5)
C2 C3 1.486(5)
C3 C4 1.392(6)
C3 C8 1.400(6)
C4 C5 1.379(6)
C5 C6 1.366(8)
C6 C7 1.359(8)
C7 C8 1.400(7)
C9 C10 1.379(5)
C9 C14 1.379(5)
C9 B1 1.580(6)
C10 C11 1.379(6)
C11 C12 1.348(6)
C12 C13 1.373(6)
C13 C14 1.373(6)
C15 C20 1.386(5)
C15 C16 1.388(5)
C15 B1 1.579(5)
C16 C17 1.376(6)
C17 C18 1.364(7)
C18 C19 1.370(7)
C19 C20 1.375(6)
C21 C22 1.373(5)
C21 C26 1.388(5)
C22 C23 1.381(6)
C23 C24 1.371(7)
C24 C25 1.345(6)
C25 C26 1.377(6)
C27 C32 1.396(5)
C27 C28 1.398(5)
C28 C29 1.376(5)
C29 C30 1.366(6)
C30 C31 1.379(6)
C31 C32 1.373(6)
